data_4107602
loop_
_publ_author_name
'Maksim Royzen'
'Glenn P. A. Yap'
'Joseph M. Fox'

_publ_section_title
;
 A Photochemical Synthesis of Functionalized trans-Cyclooctenes Driven by
 Metal Complexation
;
_journal_name_full 'Journal of the American Chemical Society'
_journal_page_first 3760
_journal_page_last 3761
_journal_paper_doi 10.1021/ja8001919
_journal_volume 130
_journal_year 2008
_chemical_formula_sum 'C10 H16 O3'
_chemical_formula_weight 184.23
_chemical_name_systematic
;
 ?
;
_space_group_IT_number 2
_symmetry_cell_setting triclinic
_symmetry_space_group_name_Hall '-P 1'
_symmetry_space_group_name_H-M 'P -1'
_atom_sites_solution_hydrogens geom
_atom_sites_solution_primary direct
_atom_sites_solution_secondary difmap
_audit_creation_method SHELXL-97
_cell_angle_alpha 85.366(3)
_cell_angle_beta 86.896(4)
_cell_angle_gamma 63.740(3)
_cell_formula_units_Z 2
_cell_length_a 6.945(2)
_cell_length_b 7.426(2)
_cell_length_c 10.987(3)
_cell_measurement_reflns_used 1019
_cell_measurement_temperature 120(2)
_cell_measurement_theta_max 27.85
_cell_measurement_theta_min 3.07
_cell_volume 506.4(2)
_computing_cell_refinement 'SAINT (Bruker, 2002)'
_computing_data_collection 'SMART (Bruker, 2002)'
_computing_data_reduction SAINT
_computing_molecular_graphics 'SHELXTL (Sheldrick, 2001)'
_computing_publication_material 'SHELXTL (Sheldrick, 2001)'
_computing_structure_refinement 'SHELXL-97 (Sheldrick, 1997)'
_computing_structure_solution 'SHELXS-97 (Sheldrick, 1990)'
_diffrn_ambient_temperature 120(2)
_diffrn_detector_area_resol_mean 836.6
_diffrn_measured_fraction_theta_full 0.997
_diffrn_measured_fraction_theta_max 0.914
_diffrn_measurement_device_type 'Bruker AXS APEX diffractometer'
_diffrn_measurement_method \w
_diffrn_radiation_monochromator graphite
_diffrn_radiation_source 'fine-focus sealed tube'
_diffrn_radiation_type MoK\a
_diffrn_radiation_wavelength 0.71073
_diffrn_reflns_av_R_equivalents 0.0162
_diffrn_reflns_av_sigmaI/netI 0.0191
_diffrn_reflns_limit_h_max 9
_diffrn_reflns_limit_h_min -9
_diffrn_reflns_limit_k_max 9
_diffrn_reflns_limit_k_min -9
_diffrn_reflns_limit_l_max 14
_diffrn_reflns_limit_l_min -13
_diffrn_reflns_number 5658
_diffrn_reflns_theta_full 25.00
_diffrn_reflns_theta_max 28.15
_diffrn_reflns_theta_min 1.86
_diffrn_standards_decay_% 1
_diffrn_standards_interval_count 0
_diffrn_standards_interval_time 0
_diffrn_standards_number 0
_exptl_absorpt_coefficient_mu 0.088
_exptl_absorpt_correction_T_max 0.9940
_exptl_absorpt_correction_T_min 0.9650
_exptl_absorpt_correction_type multi-scan
_exptl_absorpt_process_details 'SADABS (Sheldrick, 2003)'
_exptl_crystal_colour colorless
_exptl_crystal_density_diffrn 1.208
_exptl_crystal_description plate
_exptl_crystal_F_000 200
_exptl_crystal_size_max 0.41
_exptl_crystal_size_mid 0.22
_exptl_crystal_size_min 0.07
_refine_diff_density_max 0.740
_refine_diff_density_min -0.668
_refine_diff_density_rms 0.057
_refine_ls_extinction_method none
_refine_ls_goodness_of_fit_ref 1.007
_refine_ls_hydrogen_treatment constr
_refine_ls_matrix_type full
_refine_ls_number_parameters 122
_refine_ls_number_reflns 2264
_refine_ls_number_restraints 2
_refine_ls_restrained_S_all 1.020
_refine_ls_R_factor_all 0.0745
_refine_ls_R_factor_gt 0.0669
_refine_ls_shift/su_max 0.000
_refine_ls_shift/su_mean 0.000
_refine_ls_structure_factor_coef Fsqd
_refine_ls_weighting_details 'calc w=1/[\s^2^(Fo^2^)+(0.0827P)^2^+0.5290P] where P=(Fo^2^+2Fc^2^)/3'
_refine_ls_weighting_scheme calc
_refine_ls_wR_factor_gt 0.1691
_refine_ls_wR_factor_ref 0.1774
_reflns_number_gt 2003
_reflns_number_total 2264
_reflns_threshold_expression >2sigma(I)
_cod_data_source_file ja8001919-file002.cif
_cod_data_source_block joef075
_cod_original_cell_volume 506.4(3)
_cod_database_code 4107602

loop_
_symmetry_equiv_pos_as_xyz
'x, y, z'
'-x, -y, -z'

loop_
_atom_site_label
_atom_site_type_symbol
_atom_site_fract_x
_atom_site_fract_y
_atom_site_fract_z
_atom_site_U_iso_or_equiv
_atom_site_adp_type
_atom_site_occupancy
_atom_site_symmetry_multiplicity
_atom_site_calc_flag
_atom_site_refinement_flags
_atom_site_disorder_assembly
_atom_site_disorder_group
O1 O 1.0344(2) 0.3232(2) 0.14067(12) 0.0275(3) Uani 1 1 d . . .
O2 O 1.2888(2) 0.5144(2) 0.08054(12) 0.0290(3) Uani 1 1 d . . .
O3 O 1.4879(2) 0.2777(2) -0.04794(13) 0.0309(4) Uani 1 1 d . . .
H3C H 1.5575 0.3461 -0.0570 0.046 Uiso 1 1 calc R . .
C1 C 1.1262(3) 0.2465(3) 0.25935(18) 0.0311(4) Uani 1 1 d . . .
H1A H 1.2718 0.2434 0.2548 0.037 Uiso 1 1 calc R . .
C2 C 0.9947(4) 0.4010(4) 0.3525(2) 0.0417(6) Uani 1 1 d . . .
H2A H 1.0354 0.3333 0.4349 0.050 Uiso 1 1 calc R . .
H2B H 1.0425 0.5088 0.3445 0.050 Uiso 1 1 calc R . .
C3 C 0.7501(4) 0.5026(3) 0.3492(2) 0.0434(6) Uani 1 1 d . . .
H3A H 0.6897 0.5998 0.4136 0.052 Uiso 1 1 calc R . .
H3B H 0.7010 0.5756 0.2689 0.052 Uiso 1 1 calc R . .
C4 C 0.6796(7) 0.3397(6) 0.3704(3) 0.0845(13) Uani 1 1 d . B .
H4A H 0.6260 0.3156 0.4483 0.101 Uiso 1 1 calc R . .
C5 C 0.6932(4) 0.2296(4) 0.2792(2) 0.0431(6) Uani 1 1 d D . .
H5A H 0.6390 0.3023 0.2037 0.052 Uiso 1 1 calc R A 1
C6 C 0.7798(7) 0.0123(6) 0.2784(4) 0.0480(9) Uani 0.658(5) 1 d PD B 1
H6A H 0.7013 -0.0265 0.2212 0.058 Uiso 0.658(5) 1 calc PR B 1
H6B H 0.7721 -0.0483 0.3611 0.058 Uiso 0.658(5) 1 calc PR B 1
C16 C 0.8573(13) 0.0482(11) 0.3236(7) 0.0480(9) Uani 0.342(5) 1 d PD B 2
H16A H 0.7932 -0.0420 0.3559 0.058 Uiso 0.342(5) 1 calc PR B 2
H16B H 0.9250 0.0750 0.3925 0.058 Uiso 0.342(5) 1 calc PR B 2
C7 C 1.0231(5) -0.0556(4) 0.2338(3) 0.0572(8) Uani 1 1 d D . .
H7A H 1.0975 -0.2041 0.2459 0.069 Uiso 1 1 calc R B 1
H7B H 1.0211 -0.0227 0.1446 0.069 Uiso 1 1 calc R B 1
C8 C 1.1636(6) 0.0251(4) 0.2883(2) 0.0575(8) Uani 1 1 d . B .
H8A H 1.3138 -0.0622 0.2639 0.069 Uiso 1 1 calc R . .
H8B H 1.1534 0.0051 0.3782 0.069 Uiso 1 1 calc R . .
C9 C 1.1863(3) 0.2530(3) 0.04477(17) 0.0269(4) Uani 1 1 d . . .
H9A H 1.1104 0.2701 -0.0321 0.032 Uiso 1 1 calc R . .
H9B H 1.2788 0.1075 0.0613 0.032 Uiso 1 1 calc R . .
C10 C 1.3259(3) 0.3625(3) 0.02857(17) 0.0251(4) Uani 1 1 d . . .

loop_
_atom_site_aniso_label
_atom_site_aniso_U_11
_atom_site_aniso_U_22
_atom_site_aniso_U_33
_atom_site_aniso_U_23
_atom_site_aniso_U_13
_atom_site_aniso_U_12
O1 0.0294(7) 0.0259(7) 0.0253(7) -0.0012(5) 0.0014(5) -0.0108(6)
O2 0.0319(7) 0.0240(7) 0.0312(7) -0.0059(5) 0.0027(6) -0.0120(6)
O3 0.0314(7) 0.0250(7) 0.0363(8) -0.0070(6) 0.0072(6) -0.0125(6)
C1 0.0353(10) 0.0330(10) 0.0262(10) -0.0005(8) -0.0023(8) -0.0160(8)
C2 0.0466(13) 0.0454(13) 0.0311(11) -0.0110(9) -0.0006(9) -0.0170(11)
C3 0.0452(13) 0.0315(11) 0.0456(13) -0.0093(9) 0.0063(10) -0.0093(10)
C4 0.130(3) 0.103(3) 0.062(2) -0.042(2) 0.053(2) -0.089(3)
C5 0.0422(13) 0.0520(14) 0.0421(13) -0.0023(10) -0.0017(10) -0.0269(11)
C6 0.062(2) 0.0477(19) 0.047(2) -0.0077(15) 0.0071(16) -0.0365(17)
C16 0.062(2) 0.0477(19) 0.047(2) -0.0077(15) 0.0071(16) -0.0365(17)
C7 0.086(2) 0.0306(12) 0.0604(16) -0.0147(11) 0.0300(15) -0.0319(13)
C8 0.094(2) 0.0320(12) 0.0391(13) 0.0085(10) -0.0158(14) -0.0210(13)
C9 0.0291(9) 0.0228(9) 0.0278(9) -0.0034(7) 0.0011(7) -0.0104(7)
C10 0.0262(9) 0.0211(8) 0.0240(9) -0.0003(7) -0.0018(7) -0.0068(7)

loop_
_atom_type_symbol
_atom_type_description
_atom_type_scat_dispersion_real
_atom_type_scat_dispersion_imag
_atom_type_scat_source
C C 0.0033 0.0016 'International Tables Vol C Tables 4.2.6.8 and 6.1.1.4'
H H 0.0000 0.0000 'International Tables Vol C Tables 4.2.6.8 and 6.1.1.4'
O O 0.0106 0.0060 'International Tables Vol C Tables 4.2.6.8 and 6.1.1.4'

loop_
_geom_angle_atom_site_label_1
_geom_angle_atom_site_label_2
_geom_angle_atom_site_label_3
_geom_angle
C9 O1 C1 112.80(15)
O1 C1 C2 108.34(17)
O1 C1 C8 111.72(17)
C2 C1 C8 117.7(2)
C3 C2 C1 120.23(19)
C4 C3 C2 106.7(2)
C5 C4 C3 118.8(3)
C4 C5 C16 98.4(4)
C4 C5 C6 128.7(3)
C16 C5 C6 36.1(4)
C5 C6 C7 103.5(3)
C5 C16 C7 114.5(5)
C16 C7 C8 88.5(4)
C16 C7 C6 33.4(3)
C8 C7 C6 121.4(3)
C7 C8 C1 121.1(2)
O1 C9 C10 112.55(15)
O2 C10 O3 124.38(18)
O2 C10 C9 123.09(17)
O3 C10 C9 112.53(16)

loop_
_geom_bond_atom_site_label_1
_geom_bond_atom_site_label_2
_geom_bond_distance
O1 C9 1.406(2)
O1 C1 1.442(2)
O2 C10 1.223(2)
O3 C10 1.313(2)
C1 C2 1.536(3)
C1 C8 1.555(3)
C2 C3 1.525(4)
C3 C4 1.491(4)
C4 C5 1.318(4)
C5 C16 1.396(8)
C5 C6 1.452(5)
C6 C7 1.595(5)
C16 C7 1.452(8)
C7 C8 1.520(4)
C9 C10 1.513(3)

loop_
_geom_hbond_atom_site_label_D
_geom_hbond_atom_site_label_H
_geom_hbond_atom_site_label_A
_geom_hbond_distance_DH
_geom_hbond_distance_HA
_geom_hbond_distance_DA
_geom_hbond_angle_DHA
_geom_hbond_site_symmetry_A
O3 H3C O2 0.84 1.78 2.624(2) 177.9 2_865

loop_
_geom_torsion_atom_site_label_1
_geom_torsion_atom_site_label_2
_geom_torsion_atom_site_label_3
_geom_torsion_atom_site_label_4
_geom_torsion
C9 O1 C1 C2 151.49(17)
C9 O1 C1 C8 -77.3(2)
O1 C1 C2 C3 43.5(3)
C8 C1 C2 C3 -84.4(3)
C1 C2 C3 C4 61.3(3)
C2 C3 C4 C5 -78.4(4)
C3 C4 C5 C16 111.1(5)
C3 C4 C5 C6 133.0(4)
C4 C5 C6 C7 -93.7(4)
C16 C5 C6 C7 -55.0(6)
C4 C5 C16 C7 -135.3(5)
C6 C5 C16 C7 74.2(6)
C5 C16 C7 C8 100.8(6)
C5 C16 C7 C6 -70.1(7)
C5 C6 C7 C16 57.7(6)
C5 C6 C7 C8 46.9(4)
C16 C7 C8 C1 -77.6(4)
C6 C7 C8 C1 -71.7(4)
O1 C1 C8 C7 -28.7(3)
C2 C1 C8 C7 97.5(3)
C1 O1 C9 C10 -77.95(19)
O1 C9 C10 O2 -10.4(3)
O1 C9 C10 O3 170.34(15)
